data_1518728
loop_
_publ_author_name
'Roth, Torsten'
'Vasilenko, Vladislav'
'Benson, Callum G. M.'
'Wadepohl, Hubert'
'Wright, Dominic S.'
'Gade, Lutz H.'

_publ_section_title
;
 Extending N-heterocyclic carbene ligands into the third dimension: a new
 type of hybrid phosphazane/NHC system
;
_journal_issue 4
_journal_name_full 'Chem. Sci.'
_journal_page_first 2506
_journal_paper_doi 10.1039/C4SC03966A
_journal_volume 6
_journal_year 2015
_chemical_formula_moiety 'C53 H56 Cl Ir N4 P2, 2(C7 H8)'
_chemical_formula_sum 'C67 H72 Cl Ir N4 P2'
_chemical_formula_weight 1222.87
_chemical_properties_physical air-sensitive
_space_group_crystal_system triclinic
_space_group_IT_number 2
_space_group_name_Hall '-P 1'
_space_group_name_H-M_alt 'P -1'
_symmetry_cell_setting triclinic
_symmetry_Int_Tables_number 2
_symmetry_space_group_name_Hall '-P 1'
_symmetry_space_group_name_H-M 'P -1'
_atom_sites_solution_hydrogens mixed
_atom_sites_solution_primary iterative
_atom_sites_solution_secondary difmap
_audit_block_code ga_tro107
_audit_creation_date
;
'Tue Oct 14 17:56:38 2014'
;
_audit_creation_method
;
Olex2 1.2
(compiled 2014.08.28 svn.r2986 for OlexSys, GUI svn.r4874)
;
_audit_update_record
;
2014-12-19 deposited with the CCDC.
2015-02-13 downloaded from the CCDC.
;
_cell_angle_alpha 91.4726(9)
_cell_angle_beta 100.9553(9)
_cell_angle_gamma 90.9436(9)
_cell_formula_units_Z 2
_cell_length_a 11.53121(12)
_cell_length_b 15.09347(18)
_cell_length_c 16.48026(17)
_cell_measurement_reflns_used 60653
_cell_measurement_temperature 120(1)
_cell_measurement_theta_max 31.2240
_cell_measurement_theta_min 3.6290
_cell_volume 2814.45(5)
_computing_cell_refinement
;
CrysAlisPro, Agilent Technologies,
Version 1.171.37.34k (release 13-08-2014 CrysAlis171 .NET)
(compiled Aug 13 2014,16:31:05)
;
_computing_data_collection
;
CrysAlisPro, Agilent Technologies,
Version 1.171.37.34k (release 13-08-2014 CrysAlis171 .NET)
(compiled Aug 13 2014,16:31:05)
;
_computing_data_reduction
;
CrysAlisPro, Agilent Technologies,
Version 1.171.37.34k (release 13-08-2014 CrysAlis171 .NET)
(compiled Aug 13 2014,16:31:05)
;
_computing_molecular_graphics 'Olex2 (Dolomanov et al., 2009)'
_computing_publication_material 'encif (Wadepohl, 2009-14); encifer 1.4 (CCDC, 2011)'
_computing_structure_refinement 'ShelXL (Sheldrick, 2008)'
_computing_structure_solution 'SUPERFLIP (Palatinus, 2007-2009)'
_diffrn_ambient_environment N~2~
_diffrn_ambient_temperature 120(1)
_diffrn_detector 'CCD plate'
_diffrn_detector_area_resol_mean 7.9621
_diffrn_detector_type Eos
_diffrn_measured_fraction_theta_full 0.998
_diffrn_measured_fraction_theta_max 0.942
_diffrn_measurement_details
;
  1 omega    7.00   84.00   0.5000    8.0000
omega____ theta____ kappa____ phi______ frames
    -       26.8662   57.0000  150.0000 154

  2 omega    1.00   28.00   0.5000    8.0000
omega____ theta____ kappa____ phi______ frames
    -       26.8662   38.0000   60.0000 54

  3 omega   31.00   57.00   0.5000    8.0000
omega____ theta____ kappa____ phi______ frames
    -       26.8662  -77.0000  150.0000 52

  4 omega  -21.00    5.00   0.5000    8.0000
omega____ theta____ kappa____ phi______ frames
    -       26.8662  -80.0000 -118.0899 52

  5 omega   29.00   59.00   0.5000    8.0000
omega____ theta____ kappa____ phi______ frames
    -       26.8662  -80.0000 -118.0899 60

  6 omega   31.00   57.00   0.5000    8.0000
omega____ theta____ kappa____ phi______ frames
    -       26.8662   38.0000   60.0000 52

  7 omega  -37.00  -11.00   0.5000    8.0000
omega____ theta____ kappa____ phi______ frames
    -       26.8662  -77.0000  -57.5378 52

  8 omega   31.00   57.00   0.5000    8.0000
omega____ theta____ kappa____ phi______ frames
    -       26.8662  -77.0000  -57.5378 52

  9 omega  -39.00   15.00   0.5000    8.0000
omega____ theta____ kappa____ phi______ frames
    -       26.8662  -38.0000    0.0000 108

 10 omega    4.00   40.00   0.5000    8.0000
omega____ theta____ kappa____ phi______ frames
    -       26.8662   77.0000  -60.0000 72

 11 omega   -1.00   27.00   0.5000    8.0000
omega____ theta____ kappa____ phi______ frames
    -       26.8662   77.0000  120.0000 56

 12 omega   -2.00   95.00   0.5000    8.0000
omega____ theta____ kappa____ phi______ frames
    -       26.8662   77.0000   30.0000 194

 13 omega  -43.00   57.00   0.5000    8.0000
omega____ theta____ kappa____ phi______ frames
    -       26.8662  -77.0000   90.0000 200

 14 omega    3.00   67.00   0.5000    8.0000
omega____ theta____ kappa____ phi______ frames
    -       26.8662   38.0000    0.0000 128

 15 omega  -43.00   -7.00   0.5000    8.0000
omega____ theta____ kappa____ phi______ frames
    -       26.8662  -77.0000    0.0000 72

 16 omega   21.00   57.00   0.5000    8.0000
omega____ theta____ kappa____ phi______ frames
    -       26.8662  -77.0000    0.0000 72

 17 omega   -3.00   89.00   0.5000    8.0000
omega____ theta____ kappa____ phi______ frames
    -       26.8662   77.0000 -150.0000 184

 18 omega  -40.00   58.00   0.5000    8.0000
omega____ theta____ kappa____ phi______ frames
    -       28.0000  -77.0000  -84.1682 196

 19 omega   33.00   59.00   0.5000    8.0000
omega____ theta____ kappa____ phi______ frames
    -       28.0000  -79.0000   22.4713 52

 20 omega  -42.00   58.00   0.5000    8.0000
omega____ theta____ kappa____ phi______ frames
    -       28.0000  -77.0000 -174.8655 200

 21 omega   30.00   58.00   0.5000    8.0000
omega____ theta____ kappa____ phi______ frames
    -       28.0000  -77.0000  126.6988 56

 22 omega  -28.00    4.00   0.5000    8.0000
omega____ theta____ kappa____ phi______ frames
    -       28.0000  -77.0000  126.6988 64

 23 omega  -42.00   48.00   0.5000    8.0000
omega____ theta____ kappa____ phi______ frames
    -       26.8662  -57.0000  -30.0000 180

 24 omega  -44.00   58.00   0.5000    8.0000
omega____ theta____ kappa____ phi______ frames
    -       26.8662  -79.0000  -78.1212 204

 25 omega    6.00   96.00   0.5000    8.0000
omega____ theta____ kappa____ phi______ frames
    -       26.8662   57.0000 -180.0000 180

 26 omega  -42.00   48.00   0.5000    8.0000
omega____ theta____ kappa____ phi______ frames
    -       26.8662  -57.0000  120.0000 180

 27 omega    6.00   96.00   0.5000    8.0000
omega____ theta____ kappa____ phi______ frames
    -       26.8662   57.0000   90.0000 180

 28 omega   -3.00   97.00   0.5000    8.0000
omega____ theta____ kappa____ phi______ frames
    -       26.8662   77.0000    0.0000 200

 29 omega   -3.00   97.00   0.5000    8.0000
omega____ theta____ kappa____ phi______ frames
    -       26.8662   77.0000 -120.0000 200

 30 omega  -42.00   48.00   0.5000    8.0000
omega____ theta____ kappa____ phi______ frames
    -       26.8662  -57.0000 -150.0000 180

 31 omega    1.00   99.00   0.5000    8.0000
omega____ theta____ kappa____ phi______ frames
    -       26.8662   38.0000    0.0000 196

 32 omega  -43.00   57.00   0.5000    8.0000
omega____ theta____ kappa____ phi______ frames
    -       26.8662  -77.0000   60.0000 200

 33 omega   -3.00   97.00   0.5000    8.0000
omega____ theta____ kappa____ phi______ frames
    -       26.8662   77.0000  120.0000 200

 34 omega  -43.00   57.00   0.5000    8.0000
omega____ theta____ kappa____ phi______ frames
    -       26.8662  -77.0000  150.0000 200

 35 omega  -46.00   52.00   0.5000    8.0000
omega____ theta____ kappa____ phi______ frames
    -       26.8662  -38.0000   30.0000 196

 36 omega  -43.00   57.00   0.5000    8.0000
omega____ theta____ kappa____ phi______ frames
    -       26.8662  -77.0000    0.0000 200

 37 omega  -43.00   59.00   0.5000    8.0000
omega____ theta____ kappa____ phi______ frames
    -       28.0000  -79.0000   22.4713 204

 38 omega  -42.00   58.00   0.5000    8.0000
omega____ theta____ kappa____ phi______ frames
    -       28.0000  -77.0000  -84.1682 200

 39 omega  -42.00   58.00   0.5000    8.0000
omega____ theta____ kappa____ phi______ frames
    -       28.0000  -77.0000 -174.8655 200

 40 omega  -42.00   58.00   0.5000    8.0000
omega____ theta____ kappa____ phi______ frames
    -       28.0000  -77.0000  126.6988 200

 41 omega  -43.00   46.00   0.5000    8.0000
omega____ theta____ kappa____ phi______ frames
    -       26.8662  -77.0000  -57.5378 178

;
_diffrn_measurement_device 'four-circle diffractometer'
_diffrn_measurement_device_type 'Agilent SuperNova, Dual, Cu at zero, Eos'
_diffrn_measurement_method '\w scans'
_diffrn_measurement_specimen_support 'polyimid foil'
_diffrn_orient_matrix_UB_11 -0.0024180000
_diffrn_orient_matrix_UB_12 -0.0463981000
_diffrn_orient_matrix_UB_13 0.0055270000
_diffrn_orient_matrix_UB_21 -0.0494569000
_diffrn_orient_matrix_UB_22 0.0052599000
_diffrn_orient_matrix_UB_23 0.0193897000
_diffrn_orient_matrix_UB_31 -0.0384115000
_diffrn_orient_matrix_UB_32 -0.0055206000
_diffrn_orient_matrix_UB_33 -0.0389480000
_diffrn_radiation_monochromator mirror
_diffrn_radiation_probe x-ray
_diffrn_radiation_type 'Mo K\a'
_diffrn_radiation_wavelength 0.71073
_diffrn_reflns_av_R_equivalents 0.0742
_diffrn_reflns_av_unetI/netI 0.0404
_diffrn_reflns_Laue_measured_fraction_full 0.998
_diffrn_reflns_Laue_measured_fraction_max 0.942
_diffrn_reflns_limit_h_max 17
_diffrn_reflns_limit_h_min -17
_diffrn_reflns_limit_k_max 22
_diffrn_reflns_limit_k_min -22
_diffrn_reflns_limit_l_max 24
_diffrn_reflns_limit_l_min -25
_diffrn_reflns_number 210789
_diffrn_reflns_point_group_measured_fraction_full 0.998
_diffrn_reflns_point_group_measured_fraction_max 0.942
_diffrn_reflns_theta_full 25.242
_diffrn_reflns_theta_max 32.879
_diffrn_reflns_theta_min 3.278
_diffrn_source 'microfocus X-Ray tube'
_exptl_absorpt_coefficient_mu 2.522
_exptl_absorpt_correction_T_max 0.938
_exptl_absorpt_correction_T_min 0.673
_exptl_absorpt_correction_type gaussian
_exptl_absorpt_process_details
;
CrysAlisPro, Agilent Technologies,
Version 1.171.37.34k (release 13-08-2014 CrysAlis171 .NET)
(compiled Aug 13 2014,16:31:05)
Numerical absorption correction based on gaussian integration over
            a multifaceted crystal model
Empirical absorption correction using spherical harmonics,
 implemented in SCALE3 ABSPACK scaling algorithm.
;
_exptl_crystal_colour yellow
_exptl_crystal_colour_primary yellow
_exptl_crystal_density_diffrn 1.443
_exptl_crystal_description plate
_exptl_crystal_F_000 1252
_exptl_crystal_size_max 0.1802
_exptl_crystal_size_mid 0.1270
_exptl_crystal_size_min 0.0255
_refine_diff_density_max 2.340
_refine_diff_density_min -1.738
_refine_diff_density_rms 0.121
_refine_ls_extinction_method none
_refine_ls_goodness_of_fit_ref 1.118
_refine_ls_hydrogen_treatment mixed
_refine_ls_matrix_type full
_refine_ls_number_parameters 696
_refine_ls_number_reflns 19792
_refine_ls_number_restraints 0
_refine_ls_restrained_S_all 1.118
_refine_ls_R_factor_all 0.0410
_refine_ls_R_factor_gt 0.0357
_refine_ls_shift/su_max 0.003
_refine_ls_shift/su_mean 0.000
_refine_ls_structure_factor_coef Fsqd
_refine_ls_weighting_details 'w=1/[\s^2^(Fo^2^)+(0.0286P)^2^+2.9563P] where P=(Fo^2^+2Fc^2^)/3'
_refine_ls_weighting_scheme calc
_refine_ls_wR_factor_gt 0.0730
_refine_ls_wR_factor_ref 0.0747
_reflns_Friedel_coverage 0.000
_reflns_number_gt 18429
_reflns_number_total 19792
_reflns_threshold_expression 'I > 2\s(I)'
_cod_data_source_file c4sc03966a2.cif
_cod_data_source_block ga_tro107
_cod_depositor_comments 'Adding full bibliography for 1518727--1518731.cif.'
_cod_database_code 1518728
_audit_block_refno 2208
_audit_block_usercomment 'tr1475 yellow plate'
_shelxl_version_number 2014/6
_chemical_oxdiff_formula 'C67 H72 Cl1 Ir1 N4 P2'
_chemical_oxdiff_usercomment 'tr1475 yellow plate'
_shelx_space_group_comment
;
The symmetry employed for this shelxl refinement is uniquely defined
by the following loop, which should always be used as a source of
symmetry information in preference to the above space-group names.
They are only intended as comments.
;
_shelx_estimated_absorpt_t_max 0.787
_shelx_estimated_absorpt_t_min 0.787
_reflns_odcompleteness_completeness 99.80
_reflns_odcompleteness_iscentric 1
_reflns_odcompleteness_theta 26.32
_olex2_refinement_description
;
1. Fixed Uiso
 At 1.2 times of:
  All C(H) groups, All C(H,H) groups
 At 1.5 times of:
  All C(H,H,H) groups
2.a Ternary CH refined with riding coordinates:
 C2(H2), C15(H15)
2.b Secondary CH2 refined with riding coordinates:
 C48(H48A,H48B), C49(H49A,H49B), C52(H52A,H52B), C53(H53A,H53B)
2.c Aromatic/amide H refined with riding coordinates:
 C4(H4), C5(H5), C6(H6), C7(H7), C8(H8), C10(H10), C11(H11), C12(H12),
 C13(H13), C14(H14), C17(H17), C18(H18), C19(H19), C20(H20), C21(H21), C23(H23),
  C24(H24), C25(H25), C26(H26), C27(H27), C30(H30), C32(H32), C39(H39),
 C41(H41), C62(H62), C63(H63), C64(H64), C65(H65), C66(H66), C72(H72), C73(H73),
  C74(H74), C75(H75), C76(H76)
2.d Idealised Me refined as rotating group:
 C34(H34A,H34B,H34C), C35(H35A,H35B,H35C), C36(H36A,H36B,H36C), C43(H43A,H43B,
 H43C), C44(H44A,H44B,H44C), C45(H45A,H45B,H45C), C67(H67A,H67B,H67C), C77(H77A,
 H77B,H77C)
;
_olex2_submission_special_instructions 'No special instructions were received'
_cell_oxdiff_length_a 11.53121(12)
_cell_oxdiff_length_b 15.09347(18)
_cell_oxdiff_length_c 16.48026(17)
_cell_oxdiff_angle_alpha 91.4726(9)
_cell_oxdiff_angle_beta 100.9553(9)
_cell_oxdiff_angle_gamma 90.9436(9)
_cell_oxdiff_volume 2814.45(5)
_cell_oxdiff_measurement_reflns_used 60653

loop_
_symmetry_equiv_pos_as_xyz
'x, y, z'
'-x, -y, -z'

loop_
_atom_site_label
_atom_site_type_symbol
_atom_site_fract_x
_atom_site_fract_y
_atom_site_fract_z
_atom_site_U_iso_or_equiv
_atom_site_adp_type
_atom_site_occupancy
_atom_site_site_symmetry_order
_atom_site_calc_flag
_atom_site_refinement_flags_posn
Ir Ir 0.34709(2) 0.54360(2) 0.14467(2) 0.01212(3) Uani 1 1 d .
Cl Cl 0.52614(5) 0.62414(4) 0.19690(4) 0.01952(11) Uani 1 1 d .
P1 P 0.19372(5) 0.83025(4) 0.15662(4) 0.01343(10) Uani 1 1 d .
P2 P 0.17463(5) 0.76011(4) 0.29143(4) 0.01363(10) Uani 1 1 d .
N1 N 0.26804(17) 0.83613(12) 0.25804(12) 0.0147(4) Uani 1 1 d .
N2 N 0.08130(17) 0.79934(13) 0.20652(12) 0.0154(4) Uani 1 1 d .
N3 N 0.24030(17) 0.72577(12) 0.12611(11) 0.0124(3) Uani 1 1 d .
N4 N 0.22441(17) 0.66153(12) 0.24932(11) 0.0127(3) Uani 1 1 d .
C1 C 0.25790(19) 0.65202(14) 0.17352(13) 0.0126(4) Uani 1 1 d .
C2 C 0.3940(2) 0.84735(15) 0.29402(14) 0.0156(4) Uani 1 1 d .
H2 H 0.4342 0.7901 0.2876 0.019 Uiso 1 1 calc R
C3 C 0.4528(2) 0.91981(16) 0.25210(14) 0.0169(4) Uani 1 1 d .
C4 C 0.5668(2) 0.90768(18) 0.23783(16) 0.0232(5) Uani 1 1 d .
H4 H 0.6053 0.8536 0.2525 0.028 Uiso 1 1 calc R
C5 C 0.6254(3) 0.9734(2) 0.20242(19) 0.0312(6) Uani 1 1 d .
H5 H 0.7030 0.9642 0.1927 0.037 Uiso 1 1 calc R
C6 C 0.5698(3) 1.0522(2) 0.18158(19) 0.0332(7) Uani 1 1 d .
H6 H 0.6092 1.0974 0.1574 0.040 Uiso 1 1 calc R
C7 C 0.4566(3) 1.06556(18) 0.19581(18) 0.0280(6) Uani 1 1 d .
H7 H 0.4189 1.1200 0.1815 0.034 Uiso 1 1 calc R
C8 C 0.3978(2) 0.99942(16) 0.23100(16) 0.0214(5) Uani 1 1 d .
H8 H 0.3201 1.0089 0.2405 0.026 Uiso 1 1 calc R
C9 C 0.4051(2) 0.87011(15) 0.38618(15) 0.0177(4) Uani 1 1 d .
C10 C 0.3209(2) 0.92094(17) 0.41521(16) 0.0224(5) Uani 1 1 d .
H10 H 0.2542 0.9408 0.3776 0.027 Uiso 1 1 calc R
C11 C 0.3343(3) 0.94278(19) 0.49932(17) 0.0297(6) Uani 1 1 d .
H11 H 0.2769 0.9779 0.5185 0.036 Uiso 1 1 calc R
C12 C 0.4303(3) 0.9137(2) 0.55504(17) 0.0329(7) Uani 1 1 d .
H12 H 0.4389 0.9286 0.6123 0.039 Uiso 1 1 calc R
C13 C 0.5133(3) 0.8630(2) 0.52676(18) 0.0321(7) Uani 1 1 d .
H13 H 0.5792 0.8424 0.5648 0.039 Uiso 1 1 calc R
C14 C 0.5014(2) 0.84174(18) 0.44274(16) 0.0240(5) Uani 1 1 d .
H14 H 0.5599 0.8074 0.4239 0.029 Uiso 1 1 calc R
C15 C -0.0467(2) 0.78808(15) 0.18428(14) 0.0150(4) Uani 1 1 d .
H15 H -0.0651 0.7264 0.1613 0.018 Uiso 1 1 calc R
C16 C -0.1021(2) 0.85276(16) 0.11922(15) 0.0171(4) Uani 1 1 d .
C17 C -0.0612(2) 0.93980(17) 0.11718(17) 0.0236(5) Uani 1 1 d .
H17 H 0.0057 0.9605 0.1564 0.028 Uiso 1 1 calc R
C18 C -0.1183(3) 0.9968(2) 0.0576(2) 0.0321(6) Uani 1 1 d .
H18 H -0.0887 1.0556 0.0554 0.038 Uiso 1 1 calc R
C19 C -0.2180(3) 0.9678(2) 0.0018(2) 0.0348(7) Uani 1 1 d .
H19 H -0.2574 1.0068 -0.0382 0.042 Uiso 1 1 calc R
C20 C -0.2598(3) 0.8818(2) 0.00484(19) 0.0340(7) Uani 1 1 d .
H20 H -0.3283 0.8618 -0.0331 0.041 Uiso 1 1 calc R
C21 C -0.2024(2) 0.82468(18) 0.06278(16) 0.0241(5) Uani 1 1 d .
H21 H -0.2317 0.7657 0.0641 0.029 Uiso 1 1 calc R
C22 C -0.0988(2) 0.79884(16) 0.26207(14) 0.0162(4) Uani 1 1 d .
C23 C -0.1856(2) 0.73975(16) 0.27779(16) 0.0194(5) Uani 1 1 d .
H23 H -0.2133 0.6928 0.2391 0.023 Uiso 1 1 calc R
C24 C -0.2320(2) 0.74887(18) 0.34949(17) 0.0238(5) Uani 1 1 d .
H24 H -0.2911 0.7082 0.3596 0.029 Uiso 1 1 calc R
C25 C -0.1922(2) 0.8171(2) 0.40605(17) 0.0257(5) Uani 1 1 d .
H25 H -0.2228 0.8228 0.4555 0.031 Uiso 1 1 calc R
C26 C -0.1072(2) 0.87736(18) 0.39033(17) 0.0245(5) Uani 1 1 d .
H26 H -0.0808 0.9249 0.4287 0.029 Uiso 1 1 calc R
C27 C -0.0609(2) 0.86846(17) 0.31904(16) 0.0214(5) Uani 1 1 d .
H27 H -0.0029 0.9099 0.3088 0.026 Uiso 1 1 calc R
C28 C 0.2454(2) 0.71648(14) 0.03872(14) 0.0141(4) Uani 1 1 d .
C29 C 0.3459(2) 0.74436(15) 0.00905(14) 0.0156(4) Uani 1 1 d .
C30 C 0.3472(2) 0.72869(17) -0.07444(15) 0.0204(5) Uani 1 1 d .
H30 H 0.4158 0.7453 -0.0950 0.025 Uiso 1 1 calc R
C31 C 0.2515(2) 0.68944(18) -0.12915(15) 0.0235(5) Uani 1 1 d .
C32 C 0.1492(2) 0.67053(17) -0.09871(15) 0.0213(5) Uani 1 1 d .
H32 H 0.0814 0.6475 -0.1356 0.026 Uiso 1 1 calc R
C33 C 0.1440(2) 0.68453(15) -0.01580(14) 0.0162(4) Uani 1 1 d .
C34 C 0.4466(2) 0.79369(17) 0.06315(16) 0.0205(5) Uani 1 1 d .
H34A H 0.4239 0.8549 0.0721 0.031 Uiso 1 1 calc GR
H34B H 0.5155 0.7936 0.0363 0.031 Uiso 1 1 calc GR
H34C H 0.4663 0.7648 0.1165 0.031 Uiso 1 1 calc GR
C35 C 0.2580(3) 0.6677(2) -0.21782(17) 0.0374(7) Uani 1 1 d .
H35A H 0.3194 0.7049 -0.2344 0.056 Uiso 1 1 calc GR
H35B H 0.1816 0.6790 -0.2533 0.056 Uiso 1 1 calc GR
H35C H 0.2772 0.6052 -0.2235 0.056 Uiso 1 1 calc GR
C36 C 0.0293(2) 0.66850(17) 0.01329(16) 0.0205(5) Uani 1 1 d .
H36A H 0.0454 0.6412 0.0675 0.031 Uiso 1 1 calc GR
H36B H -0.0222 0.6288 -0.0265 0.031 Uiso 1 1 calc GR
H36C H -0.0099 0.7251 0.0178 0.031 Uiso 1 1 calc GR
C37 C 0.2255(2) 0.58340(14) 0.29991(14) 0.0144(4) Uani 1 1 d .
C38 C 0.1233(2) 0.53020(15) 0.29150(14) 0.0156(4) Uani 1 1 d .
C39 C 0.1279(2) 0.45150(16) 0.33493(16) 0.0197(5) Uani 1 1 d .
H39 H 0.0599 0.4136 0.3275 0.024 Uiso 1 1 calc R
C40 C 0.2300(2) 0.42747(16) 0.38872(15) 0.0197(5) Uani 1 1 d .
C41 C 0.3263(2) 0.48613(16) 0.40203(15) 0.0190(4) Uani 1 1 d .
H41 H 0.3947 0.4721 0.4412 0.023 Uiso 1 1 calc R
C42 C 0.3256(2) 0.56495(15) 0.35968(14) 0.0157(4) Uani 1 1 d .
C43 C 0.0078(2) 0.55607(17) 0.23842(17) 0.0212(5) Uani 1 1 d .
H43A H -0.0244 0.6066 0.2647 0.032 Uiso 1 1 calc GR
H43B H -0.0485 0.5059 0.2324 0.032 Uiso 1 1 calc GR
H43C H 0.0213 0.5725 0.1838 0.032 Uiso 1 1 calc GR
C44 C 0.2360(3) 0.34109(19) 0.4333(2) 0.0318(6) Uani 1 1 d .
H44A H 0.2291 0.3525 0.4909 0.048 Uiso 1 1 calc GR
H44B H 0.3116 0.3132 0.4315 0.048 Uiso 1 1 calc GR
H44C H 0.1711 0.3015 0.4063 0.048 Uiso 1 1 calc GR
C45 C 0.4278(2) 0.62971(16) 0.38196(15) 0.0199(5) Uani 1 1 d .
H45A H 0.4624 0.6402 0.3330 0.030 Uiso 1 1 calc GR
H45B H 0.4877 0.6054 0.4255 0.030 Uiso 1 1 calc GR
H45C H 0.4001 0.6858 0.4019 0.030 Uiso 1 1 calc GR
C46 C 0.2056(2) 0.44899(15) 0.12711(15) 0.0168(4) Uani 1 1 d .
H46 H 0.140(3) 0.470(2) 0.1514(19) 0.020 Uiso 1 1 d R
C47 C 0.2160(2) 0.48625(15) 0.05013(15) 0.0160(4) Uani 1 1 d .
H47 H 0.159(3) 0.528(2) 0.0276(18) 0.019 Uiso 1 1 d R
C48 C 0.2683(2) 0.44127(16) -0.01714(15) 0.0187(4) Uani 1 1 d .
H48A H 0.2850 0.4862 -0.0563 0.022 Uiso 1 1 calc R
H48B H 0.2098 0.3980 -0.0481 0.022 Uiso 1 1 calc R
C49 C 0.3825(2) 0.39319(16) 0.01719(15) 0.0188(4) Uani 1 1 d .
H49A H 0.3628 0.3329 0.0334 0.023 Uiso 1 1 calc R
H49B H 0.4307 0.3873 -0.0263 0.023 Uiso 1 1 calc R
C50 C 0.4533(2) 0.44353(16) 0.09156(16) 0.0186(4) Uani 1 1 d .
H50 H 0.519(3) 0.475(2) 0.0866(19) 0.022 Uiso 1 1 d R
C51 C 0.4478(2) 0.42402(16) 0.17306(16) 0.0195(5) Uani 1 1 d .
H51 H 0.514(3) 0.442(2) 0.213(2) 0.023 Uiso 1 1 d R
C52 C 0.3699(3) 0.35281(17) 0.19898(17) 0.0249(5) Uani 1 1 d .
H52A H 0.3714 0.3600 0.2591 0.030 Uiso 1 1 calc R
H52B H 0.4024 0.2941 0.1890 0.030 Uiso 1 1 calc R
C53 C 0.2420(2) 0.35546(17) 0.15267(16) 0.0226(5) Uani 1 1 d .
H53A H 0.2323 0.3162 0.1027 0.027 Uiso 1 1 calc R
H53B H 0.1891 0.3325 0.1885 0.027 Uiso 1 1 calc R
C61 C -0.0475(4) 0.1268(2) 0.3159(3) 0.0496(9) Uani 1 1 d .
C62 C 0.0673(4) 0.1077(3) 0.3600(3) 0.0579(11) Uani 1 1 d .
H62 H 0.0786 0.0890 0.4155 0.069 Uiso 1 1 calc R
C63 C 0.1606(4) 0.1168(3) 0.3211(3) 0.0583(11) Uani 1 1 d .
H63 H 0.2365 0.1015 0.3502 0.070 Uiso 1 1 calc R
C64 C 0.1515(4) 0.1468(3) 0.2418(4) 0.0757(17) Uani 1 1 d .
H64 H 0.2195 0.1552 0.2179 0.091 Uiso 1 1 calc R
C65 C 0.0431(4) 0.1638(3) 0.1999(3) 0.0627(12) Uani 1 1 d .
H65 H 0.0338 0.1842 0.1450 0.075 Uiso 1 1 calc R
C66 C -0.0566(3) 0.1519(2) 0.2356(2) 0.0455(8) Uani 1 1 d .
H66 H -0.1326 0.1614 0.2033 0.055 Uiso 1 1 calc R
C67 C -0.1497(5) 0.1174(3) 0.3547(3) 0.0694(14) Uani 1 1 d .
H67A H -0.1932 0.0625 0.3343 0.104 Uiso 1 1 calc GR
H67B H -0.2013 0.1681 0.3413 0.104 Uiso 1 1 calc GR
H67C H -0.1237 0.1154 0.4148 0.104 Uiso 1 1 calc GR
C71 C 0.8362(3) 0.3638(2) 0.46412(18) 0.0312(6) Uani 1 1 d .
C72 C 0.8459(3) 0.4467(2) 0.4299(2) 0.0401(8) Uani 1 1 d .
H72 H 0.9211 0.4754 0.4356 0.048 Uiso 1 1 calc R
C73 C 0.7458(5) 0.4876(2) 0.3876(2) 0.0513(11) Uani 1 1 d .
H73 H 0.7529 0.5437 0.3641 0.062 Uiso 1 1 calc R
C74 C 0.6374(4) 0.4469(3) 0.3799(2) 0.0492(10) Uani 1 1 d .
H74 H 0.5690 0.4753 0.3519 0.059 Uiso 1 1 calc R
C75 C 0.6274(3) 0.3658(3) 0.4123(2) 0.0444(9) Uani 1 1 d .
H75 H 0.5519 0.3374 0.4062 0.053 Uiso 1 1 calc R
C76 C 0.7249(3) 0.3248(2) 0.4535(2) 0.0354(7) Uani 1 1 d .
H76 H 0.7161 0.2680 0.4754 0.043 Uiso 1 1 calc R
C77 C 0.9423(4) 0.3191(4) 0.5102(3) 0.0672(14) Uani 1 1 d .
H77A H 0.9854 0.2913 0.4707 0.101 Uiso 1 1 calc GR
H77B H 0.9172 0.2736 0.5450 0.101 Uiso 1 1 calc GR
H77C H 0.9939 0.3630 0.5451 0.101 Uiso 1 1 calc GR

loop_
_atom_site_aniso_label
_atom_site_aniso_U_11
_atom_site_aniso_U_22
_atom_site_aniso_U_33
_atom_site_aniso_U_23
_atom_site_aniso_U_13
_atom_site_aniso_U_12
Ir 0.01326(4) 0.01111(4) 0.01152(4) -0.00166(3) 0.00145(3) 0.00017(3)
Cl 0.0166(2) 0.0215(3) 0.0192(3) -0.0044(2) 0.0013(2) -0.0037(2)
P1 0.0168(3) 0.0117(2) 0.0118(2) 0.00044(19) 0.0030(2) 0.0003(2)
P2 0.0172(3) 0.0131(2) 0.0112(2) -0.00039(19) 0.0041(2) 0.0012(2)
N1 0.0180(9) 0.0129(8) 0.0124(8) -0.0008(7) 0.0012(7) -0.0030(7)
N2 0.0153(9) 0.0178(9) 0.0140(9) 0.0033(7) 0.0041(7) 0.0033(7)
N3 0.0154(8) 0.0123(8) 0.0096(8) -0.0002(6) 0.0029(6) 0.0007(7)
N4 0.0164(9) 0.0108(8) 0.0108(8) 0.0009(6) 0.0026(7) 0.0009(7)
C1 0.0118(9) 0.0130(9) 0.0123(9) -0.0005(7) 0.0007(7) -0.0033(7)
C2 0.0190(10) 0.0123(9) 0.0149(10) -0.0001(8) 0.0020(8) -0.0001(8)
C3 0.0189(11) 0.0174(10) 0.0132(10) -0.0017(8) 0.0006(8) -0.0025(8)
C4 0.0219(12) 0.0235(12) 0.0230(12) 0.0024(10) 0.0014(10) 0.0005(10)
C5 0.0237(13) 0.0375(16) 0.0332(15) 0.0056(12) 0.0070(11) -0.0056(11)
C6 0.0363(16) 0.0304(15) 0.0323(15) 0.0096(12) 0.0046(12) -0.0106(12)
C7 0.0349(15) 0.0189(12) 0.0280(14) 0.0068(10) -0.0005(11) -0.0020(11)
C8 0.0237(12) 0.0170(11) 0.0228(12) 0.0009(9) 0.0031(9) -0.0001(9)
C9 0.0223(11) 0.0147(10) 0.0151(10) -0.0004(8) 0.0016(8) -0.0039(8)
C10 0.0268(13) 0.0200(11) 0.0199(12) -0.0037(9) 0.0040(10) -0.0032(9)
C11 0.0430(17) 0.0246(13) 0.0227(13) -0.0083(10) 0.0114(12) -0.0090(12)
C12 0.0484(18) 0.0324(15) 0.0154(12) -0.0023(11) 0.0017(12) -0.0166(13)
C13 0.0367(16) 0.0323(15) 0.0216(13) 0.0027(11) -0.0082(11) -0.0125(12)
C14 0.0237(12) 0.0242(12) 0.0216(12) 0.0015(10) -0.0014(10) -0.0053(10)
C15 0.0157(10) 0.0127(9) 0.0168(10) 0.0001(8) 0.0037(8) 0.0006(8)
C16 0.0185(11) 0.0178(10) 0.0159(10) 0.0018(8) 0.0051(8) 0.0029(8)
C17 0.0205(12) 0.0213(12) 0.0280(13) 0.0034(10) 0.0017(10) 0.0004(9)
C18 0.0313(15) 0.0258(14) 0.0401(17) 0.0147(12) 0.0074(12) 0.0032(11)
C19 0.0313(15) 0.0423(17) 0.0305(15) 0.0193(13) 0.0024(12) 0.0075(13)
C20 0.0281(15) 0.0438(18) 0.0265(14) 0.0102(13) -0.0054(11) -0.0005(13)
C21 0.0252(13) 0.0247(12) 0.0208(12) 0.0014(10) 0.0002(10) -0.0017(10)
C22 0.0152(10) 0.0180(10) 0.0158(10) 0.0018(8) 0.0034(8) 0.0037(8)
C23 0.0180(11) 0.0191(11) 0.0218(12) 0.0039(9) 0.0047(9) 0.0016(9)
C24 0.0185(11) 0.0271(13) 0.0279(13) 0.0077(10) 0.0084(10) 0.0028(10)
C25 0.0250(13) 0.0353(14) 0.0193(12) 0.0046(10) 0.0092(10) 0.0077(11)
C26 0.0255(13) 0.0267(13) 0.0212(12) -0.0022(10) 0.0047(10) 0.0043(10)
C27 0.0230(12) 0.0207(11) 0.0217(12) 0.0001(9) 0.0075(9) 0.0007(9)
C28 0.0185(10) 0.0124(9) 0.0114(9) -0.0008(7) 0.0027(8) 0.0010(8)
C29 0.0188(10) 0.0155(10) 0.0132(10) 0.0021(8) 0.0047(8) 0.0022(8)
C30 0.0246(12) 0.0233(12) 0.0154(11) 0.0032(9) 0.0083(9) 0.0051(9)
C31 0.0317(14) 0.0281(13) 0.0109(10) -0.0002(9) 0.0036(9) 0.0100(11)
C32 0.0239(12) 0.0246(12) 0.0138(11) -0.0033(9) -0.0002(9) 0.0033(10)
C33 0.0178(10) 0.0158(10) 0.0146(10) -0.0002(8) 0.0023(8) 0.0016(8)
C34 0.0187(11) 0.0225(12) 0.0213(12) -0.0012(9) 0.0069(9) -0.0028(9)
C35 0.0422(18) 0.056(2) 0.0145(12) -0.0041(12) 0.0075(12) 0.0137(15)
C36 0.0160(11) 0.0249(12) 0.0194(11) -0.0038(9) 0.0009(9) -0.0003(9)
C37 0.0202(11) 0.0125(9) 0.0115(9) 0.0000(7) 0.0054(8) 0.0011(8)
C38 0.0187(10) 0.0136(10) 0.0157(10) -0.0002(8) 0.0064(8) 0.0009(8)
C39 0.0245(12) 0.0171(11) 0.0203(11) 0.0017(9) 0.0109(9) -0.0011(9)
C40 0.0301(13) 0.0155(10) 0.0162(11) 0.0042(8) 0.0103(9) 0.0035(9)
C41 0.0245(12) 0.0184(11) 0.0145(10) 0.0034(8) 0.0041(9) 0.0041(9)
C42 0.0206(11) 0.0168(10) 0.0101(9) 0.0003(8) 0.0034(8) 0.0013(8)
C43 0.0180(11) 0.0194(11) 0.0264(13) 0.0021(9) 0.0049(9) -0.0006(9)
C44 0.0420(17) 0.0213(13) 0.0345(16) 0.0133(11) 0.0114(13) 0.0009(12)
C45 0.0230(12) 0.0197(11) 0.0159(11) 0.0019(9) 0.0005(9) -0.0016(9)
C46 0.0179(10) 0.0150(10) 0.0174(11) -0.0039(8) 0.0039(8) -0.0025(8)
C47 0.0150(10) 0.0144(10) 0.0174(11) -0.0011(8) 0.0006(8) -0.0001(8)
C48 0.0225(11) 0.0190(11) 0.0138(10) -0.0030(8) 0.0020(9) -0.0011(9)
C49 0.0233(12) 0.0169(10) 0.0167(11) -0.0044(8) 0.0060(9) 0.0013(9)
C50 0.0167(11) 0.0158(10) 0.0228(12) -0.0028(9) 0.0027(9) 0.0026(8)
C51 0.0188(11) 0.0158(10) 0.0214(12) -0.0019(9) -0.0025(9) 0.0041(8)
C52 0.0354(14) 0.0175(11) 0.0208(12) 0.0032(9) 0.0024(10) 0.0035(10)
C53 0.0302(13) 0.0170(11) 0.0216(12) -0.0006(9) 0.0080(10) -0.0038(9)
C61 0.063(3) 0.0348(18) 0.052(2) -0.0040(16) 0.0130(19) 0.0047(17)
C62 0.061(3) 0.0350(19) 0.070(3) -0.0071(19) -0.004(2) -0.0014(18)
C63 0.061(3) 0.036(2) 0.072(3) 0.0016(19) -0.002(2) 0.0017(18)
C64 0.045(2) 0.0320(19) 0.159(6) 0.020(3) 0.039(3) 0.0101(17)
C65 0.062(3) 0.045(2) 0.083(3) 0.011(2) 0.020(2) 0.008(2)
C66 0.0419(19) 0.043(2) 0.050(2) 0.0027(16) 0.0034(16) 0.0078(16)
C67 0.087(4) 0.043(2) 0.089(4) 0.000(2) 0.044(3) 0.001(2)
C71 0.0311(15) 0.0437(17) 0.0206(13) -0.0012(12) 0.0092(11) 0.0090(13)
C72 0.056(2) 0.0405(18) 0.0267(15) -0.0104(13) 0.0180(14) -0.0121(16)
C73 0.107(4) 0.0278(16) 0.0251(16) 0.0025(12) 0.0264(19) 0.0184(19)
C74 0.059(2) 0.070(3) 0.0177(14) -0.0077(15) 0.0029(14) 0.033(2)
C75 0.0325(17) 0.070(3) 0.0291(16) -0.0190(16) 0.0040(13) 0.0064(16)
C76 0.0431(18) 0.0328(15) 0.0350(16) -0.0047(13) 0.0198(14) 0.0001(13)
C77 0.042(2) 0.120(4) 0.044(2) 0.025(2) 0.0122(17) 0.035(2)

loop_
_atom_type_symbol
_atom_type_description
_atom_type_scat_dispersion_real
_atom_type_scat_dispersion_imag
_atom_type_scat_source
C C 0.0033 0.0016 'International Tables Vol C Tables 4.2.6.8 and 6.1.1.4'
H H 0.0000 0.0000 'International Tables Vol C Tables 4.2.6.8 and 6.1.1.4'
Cl Cl 0.1484 0.1585 'International Tables Vol C Tables 4.2.6.8 and 6.1.1.4'
Ir Ir -1.4442 7.9887 'International Tables Vol C Tables 4.2.6.8 and 6.1.1.4'
N N 0.0061 0.0033 'International Tables Vol C Tables 4.2.6.8 and 6.1.1.4'
P P 0.1023 0.0942 'International Tables Vol C Tables 4.2.6.8 and 6.1.1.4'

loop_
_exptl_crystal_face_index_h
_exptl_crystal_face_index_k
_exptl_crystal_face_index_l
_exptl_crystal_face_perp_dist
_exptl_oxdiff_crystal_face_indexfrac_h
_exptl_oxdiff_crystal_face_indexfrac_k
_exptl_oxdiff_crystal_face_indexfrac_l
_exptl_oxdiff_crystal_face_x
_exptl_oxdiff_crystal_face_y
_exptl_oxdiff_crystal_face_z
-13 0 -10 0.0690 -12.9976 0.0014 -9.9980 -0.0239 0.4490 0.8887
11 -4 -19 0.0762 10.9966 -3.9996 -18.9946 0.0540 -0.9332 0.3395
-10 4 20 0.0918 -9.9967 3.9995 19.9944 -0.0509 0.9031 -0.4168
13 0 11 0.0556 12.9977 -0.0014 10.9977 0.0294 -0.4296 -0.9276
0 -21 4 0.0111 -0.0008 -20.9935 4.0002 0.9962 -0.0328 -0.0399
0 21 -4 0.0144 0.0008 20.9935 -4.0002 -0.9962 0.0328 0.0399

loop_
_geom_angle_atom_site_label_1
_geom_angle_atom_site_label_2
_geom_angle_atom_site_label_3
_geom_angle
C1 Ir Cl 87.99(6)
C1 Ir C46 98.71(9)
C1 Ir C47 98.93(9)
C1 Ir C50 167.59(9)
C1 Ir C51 154.28(9)
C46 Ir Cl 163.67(7)
C46 Ir C50 88.15(9)
C46 Ir C51 80.79(9)
C47 Ir Cl 154.30(7)
C47 Ir C46 39.36(9)
C47 Ir C50 79.80(9)
C47 Ir C51 96.67(9)
C50 Ir Cl 88.16(7)
C51 Ir Cl 86.73(7)
C51 Ir C50 36.96(10)
N1 P1 P2 43.03(7)
N1 P1 N3 99.79(9)
N2 P1 P2 42.65(7)
N2 P1 N1 79.82(10)
N2 P1 N3 101.05(9)
N3 P1 P2 86.59(6)
N1 P2 P1 42.89(7)
N1 P2 N4 99.18(9)
N2 P2 P1 42.84(7)
N2 P2 N1 79.87(10)
N2 P2 N4 101.18(9)
N4 P2 P1 86.26(6)
P1 N1 P2 94.08(10)
C2 N1 P1 131.58(16)
C2 N1 P2 123.95(15)
P2 N2 P1 94.51(10)
C15 N2 P1 136.19(16)
C15 N2 P2 128.02(16)
C1 N3 P1 126.57(15)
C1 N3 C28 118.30(18)
C28 N3 P1 114.66(14)
C1 N4 P2 126.27(15)
C1 N4 C37 118.20(18)
C37 N4 P2 115.50(14)
N3 C1 Ir 124.06(16)
N3 C1 N4 114.06(19)
N4 C1 Ir 121.30(15)
N1 C2 H2 108.9
N1 C2 C3 111.89(19)
N1 C2 C9 107.97(19)
C3 C2 H2 108.9
C3 C2 C9 110.27(18)
C9 C2 H2 108.9
C4 C3 C2 119.3(2)
C8 C3 C2 121.7(2)
C8 C3 C4 118.9(2)
C3 C4 H4 119.4
C5 C4 C3 121.2(3)
C5 C4 H4 119.4
C4 C5 H5 120.3
C6 C5 C4 119.4(3)
C6 C5 H5 120.3
C5 C6 H6 119.9
C5 C6 C7 120.2(3)
C7 C6 H6 119.9
C6 C7 H7 119.8
C6 C7 C8 120.4(3)
C8 C7 H7 119.8
C3 C8 C7 120.0(3)
C3 C8 H8 120.0
C7 C8 H8 120.0
C10 C9 C2 121.2(2)
C14 C9 C2 120.3(2)
C14 C9 C10 118.5(2)
C9 C10 H10 119.9
C9 C10 C11 120.3(3)
C11 C10 H10 119.9
C10 C11 H11 119.7
C12 C11 C10 120.6(3)
C12 C11 H11 119.7
C11 C12 H12 120.3
C13 C12 C11 119.3(3)
C13 C12 H12 120.3
C12 C13 H13 119.8
C12 C13 C14 120.5(3)
C14 C13 H13 119.8
C9 C14 C13 120.8(3)
C9 C14 H14 119.6
C13 C14 H14 119.6
N2 C15 H15 108.3
N2 C15 C16 112.54(19)
N2 C15 C22 108.85(19)
C16 C15 H15 108.3
C22 C15 H15 108.3
C22 C15 C16 110.55(18)
C17 C16 C15 122.9(2)
C21 C16 C15 118.1(2)
C21 C16 C17 118.9(2)
C16 C17 H17 119.9
C16 C17 C18 120.2(3)
C18 C17 H17 119.9
C17 C18 H18 119.9
C19 C18 C17 120.2(3)
C19 C18 H18 119.9
C18 C19 H19 120.2
C20 C19 C18 119.5(3)
C20 C19 H19 120.2
C19 C20 H20 119.8
C19 C20 C21 120.5(3)
C21 C20 H20 119.8
C16 C21 H21 119.6
C20 C21 C16 120.7(3)
C20 C21 H21 119.6
C23 C22 C15 120.7(2)
C23 C22 C27 118.7(2)
C27 C22 C15 120.6(2)
C22 C23 H23 119.7
C24 C23 C22 120.7(2)
C24 C23 H23 119.7
C23 C24 H24 120.0
C25 C24 C23 120.0(2)
C25 C24 H24 120.0
C24 C25 H25 120.1
C24 C25 C26 119.8(2)
C26 C25 H25 120.1
C25 C26 H26 119.8
C27 C26 C25 120.3(3)
C27 C26 H26 119.8
C22 C27 H27 119.8
C26 C27 C22 120.5(2)
C26 C27 H27 119.8
C29 C28 N3 121.0(2)
C33 C28 N3 118.0(2)
C33 C28 C29 120.8(2)
C28 C29 C34 122.0(2)
C30 C29 C28 117.8(2)
C30 C29 C34 120.2(2)
C29 C30 H30 118.7
C29 C30 C31 122.5(2)
C31 C30 H30 118.7
C30 C31 C35 121.5(3)
C32 C31 C30 117.7(2)
C32 C31 C35 120.8(3)
C31 C32 H32 119.1
C33 C32 C31 121.8(2)
C33 C32 H32 119.1
C28 C33 C36 121.3(2)
C32 C33 C28 118.8(2)
C32 C33 C36 119.9(2)
C29 C34 H34A 109.5
C29 C34 H34B 109.5
C29 C34 H34C 109.5
H34A C34 H34B 109.5
H34A C34 H34C 109.5
H34B C34 H34C 109.5
C31 C35 H35A 109.5
C31 C35 H35B 109.5
C31 C35 H35C 109.5
H35A C35 H35B 109.5
H35A C35 H35C 109.5
H35B C35 H35C 109.5
C33 C36 H36A 109.5
C33 C36 H36B 109.5
C33 C36 H36C 109.5
H36A C36 H36B 109.5
H36A C36 H36C 109.5
H36B C36 H36C 109.5
C38 C37 N4 119.1(2)
C38 C37 C42 120.4(2)
C42 C37 N4 120.4(2)
C37 C38 C39 118.8(2)
C37 C38 C43 122.0(2)
C39 C38 C43 119.2(2)
C38 C39 H39 119.3
C40 C39 C38 121.5(2)
C40 C39 H39 119.3
C39 C40 C44 121.3(2)
C41 C40 C39 118.3(2)
C41 C40 C44 120.4(2)
C40 C41 H41 119.0
C40 C41 C42 122.0(2)
C42 C41 H41 119.0
C37 C42 C45 121.8(2)
C41 C42 C37 118.4(2)
C41 C42 C45 119.7(2)
C38 C43 H43A 109.5
C38 C43 H43B 109.5
C38 C43 H43C 109.5
H43A C43 H43B 109.5
H43A C43 H43C 109.5
H43B C43 H43C 109.5
C40 C44 H44A 109.5
C40 C44 H44B 109.5
C40 C44 H44C 109.5
H44A C44 H44B 109.5
H44A C44 H44C 109.5
H44B C44 H44C 109.5
C42 C45 H45A 109.5
C42 C45 H45B 109.5
C42 C45 H45C 109.5
H45A C45 H45B 109.5
H45A C45 H45C 109.5
H45B C45 H45C 109.5
Ir C46 H46 111.4(18)
C47 C46 Ir 69.83(13)
C47 C46 H46 115.7(18)
C47 C46 C53 124.7(2)
C53 C46 Ir 114.43(17)
C53 C46 H46 112.7(18)
Ir C47 H47 111.8(18)
C46 C47 Ir 70.81(13)
C46 C47 H47 117.6(18)
C46 C47 C48 125.7(2)
C48 C47 Ir 112.20(16)
C48 C47 H47 111.0(18)
C47 C48 H48A 109.1
C47 C48 H48B 109.1
C47 C48 C49 112.41(19)
H48A C48 H48B 107.9
C49 C48 H48A 109.1
C49 C48 H48B 109.1
C48 C49 H49A 109.5
C48 C49 H49B 109.5
H49A C49 H49B 108.1
C50 C49 C48 110.86(19)
C50 C49 H49A 109.5
C50 C49 H49B 109.5
Ir C50 H50 103(2)
C49 C50 Ir 112.68(16)
C49 C50 H50 120(2)
C51 C50 Ir 69.59(14)
C51 C50 C49 123.4(2)
C51 C50 H50 114(2)
Ir C51 H51 104.8(19)
C50 C51 Ir 73.45(14)
C50 C51 H51 116(2)
C50 C51 C52 125.3(2)
C52 C51 Ir 109.74(17)
C52 C51 H51 115.6(19)
C51 C52 H52A 109.0
C51 C52 H52B 109.0
C51 C52 C53 112.9(2)
H52A C52 H52B 107.8
C53 C52 H52A 109.0
C53 C52 H52B 109.0
C46 C53 C52 112.2(2)
C46 C53 H53A 109.2
C46 C53 H53B 109.2
C52 C53 H53A 109.2
C52 C53 H53B 109.2
H53A C53 H53B 107.9
C62 C61 C67 120.5(4)
C66 C61 C62 117.1(4)
C66 C61 C67 122.4(4)
C61 C62 H62 120.7
C63 C62 C61 118.6(5)
C63 C62 H62 120.7
C62 C63 H63 118.1
C62 C63 C64 123.9(4)
C64 C63 H63 118.1
C63 C64 H64 121.3
C65 C64 C63 117.4(5)
C65 C64 H64 121.3
C64 C65 H65 119.5
C64 C65 C66 121.1(5)
C66 C65 H65 119.5
C61 C66 C65 121.8(4)
C61 C66 H66 119.1
C65 C66 H66 119.1
C61 C67 H67A 109.5
C61 C67 H67B 109.5
C61 C67 H67C 109.5
H67A C67 H67B 109.5
H67A C67 H67C 109.5
H67B C67 H67C 109.5
C72 C71 C77 121.2(4)
C76 C71 C72 117.5(3)
C76 C71 C77 121.3(4)
C71 C72 H72 119.9
C73 C72 C71 120.3(3)
C73 C72 H72 119.9
C72 C73 H73 120.0
C74 C73 C72 120.0(3)
C74 C73 H73 120.0
C73 C74 H74 120.0
C75 C74 C73 120.0(3)
C75 C74 H74 120.0
C74 C75 H75 119.7
C74 C75 C76 120.5(4)
C76 C75 H75 119.7
C71 C76 H76 119.2
C75 C76 C71 121.6(3)
C75 C76 H76 119.2
C71 C77 H77A 109.5
C71 C77 H77B 109.5
C71 C77 H77C 109.5
H77A C77 H77B 109.5
H77A C77 H77C 109.5
H77B C77 H77C 109.5

loop_
_geom_bond_atom_site_label_1
_geom_bond_atom_site_label_2
_geom_bond_distance
Ir Cl 2.3812(6)
Ir C1 2.040(2)
Ir C46 2.123(2)
Ir C47 2.110(2)
Ir C50 2.224(2)
Ir C51 2.175(2)
P1 P2 2.5305(8)
P1 N1 1.727(2)
P1 N2 1.726(2)
P1 N3 1.7658(19)
P2 N1 1.731(2)
P2 N2 1.720(2)
P2 N4 1.7752(19)
N1 C2 1.466(3)
N2 C15 1.457(3)
N3 C1 1.372(3)
N3 C28 1.456(3)
N4 C1 1.381(3)
N4 C37 1.460(3)
C2 H2 1.0000
C2 C3 1.525(3)
C2 C9 1.529(3)
C3 C4 1.393(4)
C3 C8 1.389(3)
C4 H4 0.9500
C4 C5 1.393(4)
C5 H5 0.9500
C5 C6 1.380(4)
C6 H6 0.9500
C6 C7 1.386(4)
C7 H7 0.9500
C7 C8 1.397(4)
C8 H8 0.9500
C9 C10 1.394(4)
C9 C14 1.388(4)
C10 H10 0.9500
C10 C11 1.396(4)
C11 H11 0.9500
C11 C12 1.383(5)
C12 H12 0.9500
C12 C13 1.375(5)
C13 H13 0.9500
C13 C14 1.394(4)
C14 H14 0.9500
C15 H15 1.0000
C15 C16 1.525(3)
C15 C22 1.522(3)
C16 C17 1.392(3)
C16 C21 1.391(3)
C17 H17 0.9500
C17 C18 1.398(4)
C18 H18 0.9500
C18 C19 1.386(5)
C19 H19 0.9500
C19 C20 1.383(5)
C20 H20 0.9500
C20 C21 1.383(4)
C21 H21 0.9500
C22 C23 1.395(3)
C22 C27 1.398(3)
C23 H23 0.9500
C23 C24 1.391(4)
C24 H24 0.9500
C24 C25 1.383(4)
C25 H25 0.9500
C25 C26 1.390(4)
C26 H26 0.9500
C26 C27 1.384(4)
C27 H27 0.9500
C28 C29 1.403(3)
C28 C33 1.403(3)
C29 C30 1.393(3)
C29 C34 1.497(3)
C30 H30 0.9500
C30 C31 1.398(4)
C31 C32 1.395(4)
C31 C35 1.505(4)
C32 H32 0.9500
C32 C33 1.390(3)
C33 C36 1.508(3)
C34 H34A 0.9800
C34 H34B 0.9800
C34 H34C 0.9800
C35 H35A 0.9800
C35 H35B 0.9800
C35 H35C 0.9800
C36 H36A 0.9800
C36 H36B 0.9800
C36 H36C 0.9800
C37 C38 1.398(3)
C37 C42 1.405(3)
C38 C39 1.399(3)
C38 C43 1.511(3)
C39 H39 0.9500
C39 C40 1.391(4)
C40 C41 1.389(4)
C40 C44 1.509(3)
C41 H41 0.9500
C41 C42 1.394(3)
C42 C45 1.503(3)
C43 H43A 0.9800
C43 H43B 0.9800
C43 H43C 0.9800
C44 H44A 0.9800
C44 H44B 0.9800
C44 H44C 0.9800
C45 H45A 0.9800
C45 H45B 0.9800
C45 H45C 0.9800
C46 H46 0.97(3)
C46 C47 1.426(3)
C46 C53 1.526(3)
C47 H47 0.95(3)
C47 C48 1.511(3)
C48 H48A 0.9900
C48 H48B 0.9900
C48 C49 1.533(3)
C49 H49A 0.9900
C49 H49B 0.9900
C49 C50 1.516(3)
C50 H50 0.90(3)
C50 C51 1.395(4)
C51 H51 0.94(3)
C51 C52 1.510(4)
C52 H52A 0.9900
C52 H52B 0.9900
C52 C53 1.528(4)
C53 H53A 0.9900
C53 H53B 0.9900
C61 C62 1.422(6)
C61 C66 1.371(6)
C61 C67 1.451(6)
C62 H62 0.9500
C62 C63 1.360(7)
C63 H63 0.9500
C63 C64 1.380(7)
C64 H64 0.9500
C64 C65 1.341(7)
C65 H65 0.9500
C65 C66 1.398(6)
C66 H66 0.9500
C67 H67A 0.9800
C67 H67B 0.9800
C67 H67C 0.9800
C71 C72 1.397(5)
C71 C76 1.382(5)
C71 C77 1.493(5)
C72 H72 0.9500
C72 C73 1.392(6)
C73 H73 0.9500
C73 C74 1.365(6)
C74 H74 0.9500
C74 C75 1.361(6)
C75 H75 0.9500
C75 C76 1.365(5)
C76 H76 0.9500
C77 H77A 0.9800
C77 H77B 0.9800
C77 H77C 0.9800

loop_
_geom_torsion_atom_site_label_1
_geom_torsion_atom_site_label_2
_geom_torsion_atom_site_label_3
_geom_torsion_atom_site_label_4
_geom_torsion
Ir C46 C47 C48 104.0(2)
Ir C46 C53 C52 9.5(3)
Ir C47 C48 C49 38.3(2)
Ir C50 C51 C52 102.8(2)
Ir C51 C52 C53 35.0(3)
P1 P2 N1 C2 -148.2(2)
P1 P2 N2 C15 168.7(2)
P1 P2 N4 C1 2.60(18)
P1 P2 N4 C37 -175.30(16)
P1 N1 C2 C3 45.0(3)
P1 N1 C2 C9 166.52(16)
P1 N2 C15 C16 -32.6(3)
P1 N2 C15 C22 -155.47(19)
P1 N3 C1 Ir -165.18(11)
P1 N3 C1 N4 6.2(3)
P1 N3 C28 C29 85.4(2)
P1 N3 C28 C33 -90.3(2)
P2 P1 N1 C2 144.3(2)
P2 P1 N2 C15 -167.1(3)
P2 P1 N3 C1 -3.77(18)
P2 P1 N3 C28 168.18(15)
P2 N1 C2 C3 -179.58(15)
P2 N1 C2 C9 -58.1(2)
P2 N2 C15 C16 163.85(16)
P2 N2 C15 C22 40.9(3)
P2 N4 C1 Ir 166.15(11)
P2 N4 C1 N3 -5.5(3)
P2 N4 C37 C38 87.5(2)
P2 N4 C37 C42 -88.8(2)
N1 P1 N2 P2 -25.66(9)
N1 P1 N2 C15 167.2(2)
N1 P1 N3 C1 37.3(2)
N1 P1 N3 C28 -150.72(16)
N1 P2 N2 P1 25.59(9)
N1 P2 N2 C15 -165.7(2)
N1 P2 N4 C1 -38.4(2)
N1 P2 N4 C37 143.67(16)
N1 C2 C3 C4 -141.2(2)
N1 C2 C3 C8 41.7(3)
N1 C2 C9 C10 -34.2(3)
N1 C2 C9 C14 147.1(2)
N2 P1 N1 P2 25.47(9)
N2 P1 N1 C2 169.8(2)
N2 P1 N3 C1 -44.1(2)
N2 P1 N3 C28 127.85(16)
N2 P2 N1 P1 -25.56(9)
N2 P2 N1 C2 -173.80(19)
N2 P2 N4 C1 43.0(2)
N2 P2 N4 C37 -134.93(16)
N2 C15 C16 C17 -36.8(3)
N2 C15 C16 C21 147.3(2)
N2 C15 C22 C23 -135.0(2)
N2 C15 C22 C27 45.3(3)
N3 P1 N1 P2 -74.13(10)
N3 P1 N1 C2 70.2(2)
N3 P1 N2 P2 72.45(10)
N3 P1 N2 C15 -94.6(2)
N3 C28 C29 C30 176.3(2)
N3 C28 C29 C34 -6.9(3)
N3 C28 C33 C32 -176.4(2)
N3 C28 C33 C36 5.8(3)
N4 P2 N1 P1 74.27(10)
N4 P2 N1 C2 -73.97(19)
N4 P2 N2 P1 -71.88(10)
N4 P2 N2 C15 96.8(2)
N4 C37 C38 C39 174.6(2)
N4 C37 C38 C43 -6.6(3)
N4 C37 C42 C41 -175.1(2)
N4 C37 C42 C45 8.3(3)
C1 N3 C28 C29 -101.9(2)
C1 N3 C28 C33 82.4(3)
C1 N4 C37 C38 -90.6(3)
C1 N4 C37 C42 93.1(3)
C2 C3 C4 C5 -177.7(2)
C2 C3 C8 C7 177.3(2)
C2 C9 C10 C11 -178.4(2)
C2 C9 C14 C13 179.2(2)
C3 C2 C9 C10 88.3(3)
C3 C2 C9 C14 -90.4(3)
C3 C4 C5 C6 0.4(4)
C4 C3 C8 C7 0.2(4)
C4 C5 C6 C7 0.0(5)
C5 C6 C7 C8 -0.2(5)
C6 C7 C8 C3 0.2(4)
C8 C3 C4 C5 -0.5(4)
C9 C2 C3 C4 98.6(3)
C9 C2 C3 C8 -78.5(3)
C9 C10 C11 C12 -0.6(4)
C10 C9 C14 C13 0.4(4)
C10 C11 C12 C13 0.2(4)
C11 C12 C13 C14 0.5(4)
C12 C13 C14 C9 -0.8(4)
C14 C9 C10 C11 0.3(4)
C15 C16 C17 C18 -177.8(2)
C15 C16 C21 C20 176.9(3)
C15 C22 C23 C24 179.1(2)
C15 C22 C27 C26 -179.1(2)
C16 C15 C22 C23 100.9(2)
C16 C15 C22 C27 -78.8(3)
C16 C17 C18 C19 1.9(5)
C17 C16 C21 C20 0.8(4)
C17 C18 C19 C20 -0.8(5)
C18 C19 C20 C21 -0.3(5)
C19 C20 C21 C16 0.3(5)
C21 C16 C17 C18 -1.9(4)
C22 C15 C16 C17 85.2(3)
C22 C15 C16 C21 -90.8(3)
C22 C23 C24 C25 0.0(4)
C23 C22 C27 C26 1.2(4)
C23 C24 C25 C26 1.1(4)
C24 C25 C26 C27 -1.1(4)
C25 C26 C27 C22 -0.1(4)
C27 C22 C23 C24 -1.2(4)
C28 N3 C1 Ir 23.1(3)
C28 N3 C1 N4 -165.49(19)
C28 C29 C30 C31 2.2(4)
C29 C28 C33 C32 7.9(3)
C29 C28 C33 C36 -169.9(2)
C29 C30 C31 C32 3.8(4)
C29 C30 C31 C35 -175.9(3)
C30 C31 C32 C33 -4.1(4)
C31 C32 C33 C28 -1.6(4)
C31 C32 C33 C36 176.2(2)
C33 C28 C29 C30 -8.1(3)
C33 C28 C29 C34 168.7(2)
C34 C29 C30 C31 -174.7(2)
C35 C31 C32 C33 175.6(3)
C37 N4 C1 Ir -16.0(3)
C37 N4 C1 N3 172.35(19)
C37 C38 C39 C40 2.9(3)
C38 C37 C42 C41 8.7(3)
C38 C37 C42 C45 -167.9(2)
C38 C39 C40 C41 3.4(4)
C38 C39 C40 C44 -177.9(2)
C39 C40 C41 C42 -3.8(4)
C40 C41 C42 C37 -2.2(3)
C40 C41 C42 C45 174.6(2)
C42 C37 C38 C39 -9.1(3)
C42 C37 C38 C43 169.6(2)
C43 C38 C39 C40 -175.8(2)
C44 C40 C41 C42 177.5(2)
C46 C47 C48 C49 -43.4(3)
C47 C46 C53 C52 91.1(3)
C47 C48 C49 C50 -35.1(3)
C48 C49 C50 Ir 16.2(3)
C48 C49 C50 C51 96.0(3)
C49 C50 C51 Ir -104.3(2)
C49 C50 C51 C52 -1.5(4)
C50 C51 C52 C53 -48.2(3)
C51 C52 C53 C46 -29.6(3)
C53 C46 C47 Ir -106.4(2)
C53 C46 C47 C48 -2.3(4)
C61 C62 C63 C64 2.6(6)
C62 C61 C66 C65 -4.0(6)
C62 C63 C64 C65 -3.4(7)
C63 C64 C65 C66 0.4(7)
C64 C65 C66 C61 3.3(7)
C66 C61 C62 C63 1.1(6)
C67 C61 C62 C63 179.5(4)
C67 C61 C66 C65 177.6(4)
C71 C72 C73 C74 0.5(5)
C72 C71 C76 C75 -1.0(4)
C72 C73 C74 C75 -1.1(5)
C73 C74 C75 C76 0.7(5)
C74 C75 C76 C71 0.3(5)
C76 C71 C72 C73 0.6(4)
C77 C71 C72 C73 -179.6(3)
C77 C71 C76 C75 179.2(3)
